data_7251973
loop_
_publ_author_name
'Jeaydi, Towhidi Illius'
'Chen, Wei-Yuan'
'Tedesco, Michael D.'
'Schrage, Briana R.'
'Nemykin, Victor N.'
'Ziegler, Christopher J.'

_publ_section_title
;
 Closing and coupling: metal linked biliazine dimers
;
_journal_issue 27
_journal_name_full 'RSC Advances'
_journal_page_first 24747
_journal_page_last 24751
_journal_paper_doi 10.1039/D6RA01668E
_journal_volume 16
_journal_year 2026
_chemical_formula_moiety 'C66 H50 N20 O4 Zn3, 2(C3 H7 N O)'
_chemical_formula_sum 'C72 H64 N22 O6 Zn3'
_chemical_formula_weight 1529.56
_space_group_crystal_system monoclinic
_space_group_IT_number 15
_space_group_name_Hall '-C 2yc'
_space_group_name_H-M_alt 'C 1 2/c 1'
_atom_sites_solution_hydrogens mixed
_audit_creation_method SHELXL-2019/1
_audit_update_record
;
2026-04-01 deposited with the CCDC.	2026-05-04 downloaded from the CCDC.
;
_cell_angle_alpha 90
_cell_angle_beta 124.932(2)
_cell_angle_gamma 90
_cell_formula_units_Z 4
_cell_length_a 25.5950(13)
_cell_length_b 17.0614(8)
_cell_length_c 20.0999(10)
_cell_measurement_reflns_used 9953
_cell_measurement_temperature 100(2)
_cell_measurement_theta_max 66.26
_cell_measurement_theta_min 3.45
_cell_volume 7196.0(6)
_computing_cell_refinement 'Bruker SAINT'
_computing_data_collection 'Bruker APEX2'
_computing_data_reduction 'Bruker SAINT'
_computing_molecular_graphics 'Bruker SHELXTL'
_computing_publication_material 'Bruker SHELXTL'
_computing_structure_refinement 'SHELXL-2019/1 (Sheldrick, 2019)'
_computing_structure_solution 'SHELXS-97 (Sheldrick 2008)'
_diffrn_ambient_temperature 100(2)
_diffrn_measured_fraction_theta_full 0.977
_diffrn_measured_fraction_theta_max 0.962
_diffrn_measurement_device_type 'Bruker APEX-II CCD'
_diffrn_measurement_method '\f and \w scans'
_diffrn_radiation_type CuK\a
_diffrn_radiation_wavelength 1.54178
_diffrn_reflns_av_R_equivalents 0.1461
_diffrn_reflns_av_unetI/netI 0.1083
_diffrn_reflns_Laue_measured_fraction_full 0.977
_diffrn_reflns_Laue_measured_fraction_max 0.962
_diffrn_reflns_limit_h_max 30
_diffrn_reflns_limit_h_min -30
_diffrn_reflns_limit_k_max 20
_diffrn_reflns_limit_k_min -20
_diffrn_reflns_limit_l_max 23
_diffrn_reflns_limit_l_min -23
_diffrn_reflns_number 88274
_diffrn_reflns_point_group_measured_fraction_full 0.977
_diffrn_reflns_point_group_measured_fraction_max 0.962
_diffrn_reflns_theta_full 67.679
_diffrn_reflns_theta_max 68.506
_diffrn_reflns_theta_min 3.338
_exptl_absorpt_coefficient_mu 1.724
_exptl_absorpt_correction_T_max 0.7528
_exptl_absorpt_correction_T_min 0.5645
_exptl_absorpt_correction_type multi-scan
_exptl_absorpt_process_details SADABS
_exptl_crystal_colour blue
_exptl_crystal_density_diffrn 1.412
_exptl_crystal_density_meas ?
_exptl_crystal_density_method 'not measured'
_exptl_crystal_description needle
_exptl_crystal_F_000 3152
_exptl_crystal_size_max 0.548
_exptl_crystal_size_mid 0.098
_exptl_crystal_size_min 0.086
_refine_diff_density_max 0.884
_refine_diff_density_min -0.689
_refine_diff_density_rms 0.086
_refine_ls_extinction_method none
_refine_ls_goodness_of_fit_ref 1.073
_refine_ls_hydrogen_treatment constr
_refine_ls_matrix_type full
_refine_ls_number_parameters 472
_refine_ls_number_reflns 6383
_refine_ls_number_restraints 7
_refine_ls_restrained_S_all 1.075
_refine_ls_R_factor_all 0.1040
_refine_ls_R_factor_gt 0.0835
_refine_ls_shift/su_max 0.001
_refine_ls_shift/su_mean 0.000
_refine_ls_structure_factor_coef Fsqd
_refine_ls_weighting_details 'w=1/[\s^2^(Fo^2^)+(0.0001P)^2^+57.1997P] where P=(Fo^2^+2Fc^2^)/3'
_refine_ls_weighting_scheme calc
_refine_ls_wR_factor_gt 0.1847
_refine_ls_wR_factor_ref 0.1963
_reflns_Friedel_coverage 0.000
_reflns_number_gt 5134
_reflns_number_total 6383
_reflns_threshold_expression 'I > 2\s(I)'
_cod_data_source_file d6ra01668e2.cif
_cod_data_source_block 2
_cod_depositor_comments
;
The following automatic conversions were performed:

data item '_exptl_crystal_density_meas' value 'not measured' was
changed to '?' -- the value is perceived as not measured.

Automatic conversion script
Id: cif_fix_values 8170 2020-07-09 18:12:32Z antanas 
;
_cod_original_sg_symbol_H-M 'C 2/c'
_cod_database_code 7251973
_shelx_shelxl_version_number 2019/1
_shelx_space_group_comment
; 
The symmetry employed for this shelxl refinement is uniquely defined 
by the following loop, which should always be used as a source of 
symmetry information in preference to the above space-group names. 
They are only intended as comments. 
;

loop_
_space_group_symop_operation_xyz
'x, y, z'
'-x, y, -z+1/2'
'x+1/2, y+1/2, z'
'-x+1/2, y+1/2, -z+1/2'
'-x, -y, -z'
'x, -y, z-1/2'
'-x+1/2, -y+1/2, -z'
'x+1/2, -y+1/2, z-1/2'

loop_
_atom_site_label
_atom_site_type_symbol
_atom_site_fract_x
_atom_site_fract_y
_atom_site_fract_z
_atom_site_U_iso_or_equiv
_atom_site_adp_type
_atom_site_occupancy
_atom_site_site_symmetry_order
_atom_site_calc_flag
_atom_site_refinement_flags_posn
_atom_site_refinement_flags_adp
_atom_site_refinement_flags_occupancy
_atom_site_disorder_assembly
_atom_site_disorder_group
C1 C 0.4369(3) 0.4433(3) 0.6320(3) 0.0410(12) Uani 1 1 d . . . . .
C2 C 0.4926(3) 0.4114(3) 0.6451(3) 0.0484(14) Uani 1 1 d . . . . .
H2 H 0.533540 0.431141 0.686125 0.058 Uiso 1 1 calc R U . . .
C3 C 0.4850(3) 0.3501(4) 0.5956(4) 0.0575(16) Uani 1 1 d . . . . .
H3 H 0.521799 0.326682 0.603431 0.069 Uiso 1 1 calc R U . . .
C4 C 0.4242(3) 0.3208(4) 0.5337(4) 0.0582(17) Uani 1 1 d . . . . .
H4 H 0.421051 0.279405 0.499909 0.070 Uiso 1 1 calc R U . . .
C5 C 0.3700(3) 0.3511(4) 0.5218(4) 0.0557(16) Uani 1 1 d . . . . .
H5 H 0.329146 0.331230 0.480510 0.067 Uiso 1 1 calc R U . . .
C6 C 0.3766(3) 0.4126(3) 0.5725(3) 0.0447(13) Uani 1 1 d . . . . .
C7 C 0.3339(2) 0.4570(3) 0.5796(3) 0.0421(13) Uani 1 1 d . . . . .
C8 C 0.2283(3) 0.4691(3) 0.5446(3) 0.0444(13) Uani 1 1 d . . . . .
C9 C 0.1614(3) 0.4446(4) 0.4967(3) 0.0488(14) Uani 1 1 d . . . . .
C10 C 0.1276(3) 0.3895(4) 0.4347(4) 0.0673(19) Uani 1 1 d . . . . .
H10 H 0.146954 0.360193 0.414086 0.081 Uiso 1 1 calc R U . . .
C11 C 0.0635(4) 0.3803(5) 0.4049(5) 0.086(3) Uani 1 1 d . . . . .
H11 H 0.038420 0.343928 0.362287 0.103 Uiso 1 1 calc R U . . .
C12 C 0.0351(4) 0.4223(6) 0.4352(5) 0.093(3) Uani 1 1 d . . . . .
H12 H -0.008843 0.414644 0.412322 0.112 Uiso 1 1 calc R U . . .
C13 C 0.0691(3) 0.4743(5) 0.4972(4) 0.073(2) Uani 1 1 d . . . . .
H13 H 0.049974 0.501858 0.519118 0.088 Uiso 1 1 calc R U . . .
C14 C 0.1325(3) 0.4856(4) 0.5271(3) 0.0517(15) Uani 1 1 d . . . . .
C15 C 0.1821(2) 0.5359(3) 0.5925(3) 0.0446(13) Uani 1 1 d . . . . .
C16 C 0.2112(2) 0.6293(3) 0.6925(3) 0.0412(12) Uani 1 1 d . . . . .
C17 C 0.1924(3) 0.6778(3) 0.7360(3) 0.0408(12) Uani 1 1 d . . . . .
C18 C 0.1352(3) 0.6855(4) 0.7284(3) 0.0482(14) Uani 1 1 d . . . . .
H18 H 0.098238 0.656776 0.689157 0.058 Uiso 1 1 calc R U . . .
C19 C 0.1352(3) 0.7380(4) 0.7820(4) 0.0519(15) Uani 1 1 d . . . . .
H19 H 0.096976 0.745311 0.778715 0.062 Uiso 1 1 calc R U . . .
C20 C 0.1892(3) 0.7798(4) 0.8399(4) 0.0550(15) Uani 1 1 d . . . . .
H20 H 0.187354 0.814560 0.875406 0.066 Uiso 1 1 calc R U . . .
C21 C 0.2456(3) 0.7712(3) 0.8461(3) 0.0475(14) Uani 1 1 d . . . . .
H21 H 0.282584 0.799756 0.885584 0.057 Uiso 1 1 calc R U . . .
C22 C 0.2468(3) 0.7202(3) 0.7937(3) 0.0425(13) Uani 1 1 d . . . . .
C23 C 0.2972(3) 0.6960(3) 0.7843(3) 0.0437(13) Uani 1 1 d . . . . .
C24 C 0.4044(2) 0.7004(3) 0.8250(3) 0.0427(13) Uani 1 1 d . . . . .
C25 C 0.4653(3) 0.7332(4) 0.8775(3) 0.0461(13) Uani 1 1 d . . . . .
C26 C 0.4931(3) 0.7891(4) 0.9394(4) 0.0528(15) Uani 1 1 d . . . . .
H26 H 0.468426 0.816446 0.953590 0.063 Uiso 1 1 calc R U . . .
C27 C 0.5575(3) 0.8035(4) 0.9794(4) 0.0637(18) Uani 1 1 d . . . . .
H27 H 0.577496 0.840411 1.022570 0.076 Uiso 1 1 calc R U . . .
C28 C 0.5943(3) 0.7643(4) 0.9575(4) 0.0651(19) Uani 1 1 d . . . . .
H28 H 0.638393 0.776274 0.985766 0.078 Uiso 1 1 calc R U . . .
C29 C 0.5683(3) 0.7098(4) 0.8969(4) 0.0531(15) Uani 1 1 d . . . . .
H29 H 0.593143 0.683733 0.882361 0.064 Uiso 1 1 calc R U . . .
C30 C 0.5027(3) 0.6941(3) 0.8570(3) 0.0465(14) Uani 1 1 d . . . . .
C31 C 0.3777(3) 0.4928(4) 0.8459(3) 0.0495(14) Uani 1 1 d . . . . .
H31 H 0.397821 0.541812 0.868487 0.059 Uiso 1 1 calc R U . . .
C32 C 0.4230(4) 0.4502(4) 0.9839(4) 0.0646(18) Uani 1 1 d . . . . .
H32A H 0.459220 0.413996 1.009891 0.097 Uiso 1 1 calc R U . . .
H32B H 0.396812 0.440360 1.004305 0.097 Uiso 1 1 calc R U . . .
H32C H 0.438643 0.504302 0.996255 0.097 Uiso 1 1 calc R U . . .
C33 C 0.3538(4) 0.3621(4) 0.8676(4) 0.0667(19) Uani 1 1 d . . . . .
H33A H 0.328965 0.360642 0.808231 0.100 Uiso 1 1 calc R U . . .
H33B H 0.325336 0.353691 0.884895 0.100 Uiso 1 1 calc R U . . .
H33C H 0.386196 0.320771 0.890261 0.100 Uiso 1 1 calc R U . . .
C34 C 0.3062(5) 0.8482(6) 0.6597(6) 0.105(3) Uani 1 1 d . . . . .
H34 H 0.334408 0.809869 0.697867 0.126 Uiso 1 1 calc R U . . .
C35 C 0.3284(7) 0.9223(8) 0.7742(8) 0.146(5) Uani 1 1 d . U . . .
H35A H 0.360757 0.963631 0.798602 0.219 Uiso 1 1 calc R U . . .
H35B H 0.347712 0.872396 0.801598 0.219 Uiso 1 1 calc R U . . .
H35C H 0.294000 0.935611 0.780202 0.219 Uiso 1 1 calc R U . . .
C36 C 0.2726(4) 0.9869(6) 0.6463(5) 0.102(3) Uani 1 1 d . . . . .
H36A H 0.305237 1.023760 0.654650 0.153 Uiso 1 1 calc R U . . .
H36B H 0.249730 1.009705 0.667460 0.153 Uiso 1 1 calc R U . . .
H36C H 0.242535 0.976274 0.588203 0.153 Uiso 1 1 calc R U . . .
N1 N 0.4293(2) 0.5044(3) 0.6694(2) 0.0397(10) Uani 1 1 d . . . . .
N2 N 0.3655(2) 0.5117(3) 0.6378(2) 0.0415(11) Uani 1 1 d . . . . .
N3 N 0.2695(2) 0.4398(3) 0.5340(3) 0.0464(12) Uani 1 1 d . . . . .
N4 N 0.2382(2) 0.5251(3) 0.6011(2) 0.0444(11) Uani 1 1 d . . . . .
N5 N 0.1689(2) 0.5827(3) 0.6337(3) 0.0474(12) Uani 1 1 d . . . . .
N6 N 0.2734(2) 0.6408(3) 0.7221(2) 0.0402(10) Uani 1 1 d . . . . .
N7 N 0.3545(2) 0.7232(3) 0.8290(3) 0.0434(11) Uani 1 1 d . . . . .
N8 N 0.4044(2) 0.6469(3) 0.7761(2) 0.0423(11) Uani 1 1 d . . . . .
N9 N 0.4657(2) 0.6418(3) 0.7955(3) 0.0436(11) Uani 1 1 d . . . . .
N10 N 0.3848(2) 0.4383(3) 0.8966(3) 0.0521(13) Uani 1 1 d . . . . .
N11 N 0.3024(5) 0.9151(5) 0.6883(5) 0.119(3) Uani 1 1 d . . . . .
O1 O 0.34748(18) 0.4860(2) 0.7718(2) 0.0497(10) Uani 1 1 d . . . . .
O2 O 0.2985(2) 0.6731(2) 0.5896(2) 0.0542(10) Uani 1 1 d G . . . .
H2A H 0.292695 0.722598 0.593459 0.081 Uiso 1 1 d DG U . . .
H2B H 0.277052 0.664341 0.537689 0.081 Uiso 1 1 d DG U . . .
O3 O 0.2758(3) 0.8307(3) 0.5863(3) 0.0913(18) Uani 1 1 d . . . . .
Zn1 Zn 0.32496(3) 0.58164(4) 0.68466(4) 0.0421(2) Uani 1 1 d D . . . .
Zn2 Zn 0.500000 0.57287(6) 0.750000 0.0405(3) Uani 1 2 d S T P . .

loop_
_atom_site_aniso_label
_atom_site_aniso_U_11
_atom_site_aniso_U_22
_atom_site_aniso_U_33
_atom_site_aniso_U_23
_atom_site_aniso_U_13
_atom_site_aniso_U_12
C1 0.040(3) 0.041(3) 0.029(2) 0.005(2) 0.012(2) 0.006(2)
C2 0.045(3) 0.048(3) 0.036(3) 0.000(2) 0.014(2) 0.001(3)
C3 0.052(4) 0.056(4) 0.050(3) -0.001(3) 0.021(3) 0.006(3)
C4 0.057(4) 0.051(4) 0.049(3) -0.013(3) 0.020(3) -0.001(3)
C5 0.050(3) 0.054(4) 0.042(3) -0.004(3) 0.014(3) 0.005(3)
C6 0.042(3) 0.044(3) 0.033(3) -0.003(2) 0.012(2) 0.000(2)
C7 0.035(3) 0.040(3) 0.033(3) -0.004(2) 0.008(2) 0.001(2)
C8 0.039(3) 0.044(3) 0.033(3) 0.000(2) 0.011(2) -0.002(2)
C9 0.041(3) 0.047(3) 0.042(3) -0.003(3) 0.015(3) -0.006(3)
C10 0.055(4) 0.070(5) 0.057(4) -0.021(3) 0.021(3) -0.016(3)
C11 0.056(4) 0.102(6) 0.081(5) -0.045(5) 0.028(4) -0.038(4)
C12 0.055(4) 0.135(8) 0.087(5) -0.062(6) 0.038(4) -0.049(5)
C13 0.045(4) 0.098(6) 0.070(4) -0.030(4) 0.029(3) -0.021(4)
C14 0.043(3) 0.056(4) 0.042(3) -0.004(3) 0.017(3) -0.009(3)
C15 0.030(3) 0.048(3) 0.037(3) 0.004(2) 0.009(2) -0.001(2)
C16 0.032(3) 0.043(3) 0.033(3) 0.006(2) 0.010(2) 0.005(2)
C17 0.041(3) 0.036(3) 0.035(3) 0.005(2) 0.016(2) 0.004(2)
C18 0.041(3) 0.052(4) 0.041(3) 0.005(3) 0.017(2) 0.008(3)
C19 0.041(3) 0.057(4) 0.050(3) 0.001(3) 0.022(3) 0.005(3)
C20 0.056(4) 0.052(4) 0.042(3) 0.002(3) 0.019(3) 0.006(3)
C21 0.054(3) 0.040(3) 0.044(3) 0.006(2) 0.026(3) 0.007(3)
C22 0.040(3) 0.039(3) 0.034(3) 0.003(2) 0.012(2) 0.005(2)
C23 0.042(3) 0.044(3) 0.035(3) 0.001(2) 0.016(2) 0.000(2)
C24 0.034(3) 0.044(3) 0.031(3) -0.003(2) 0.007(2) -0.001(2)
C25 0.042(3) 0.051(3) 0.034(3) -0.002(2) 0.015(2) -0.002(3)
C26 0.041(3) 0.053(4) 0.048(3) -0.015(3) 0.015(3) -0.008(3)
C27 0.048(4) 0.066(4) 0.054(4) -0.023(3) 0.016(3) -0.010(3)
C28 0.043(3) 0.078(5) 0.055(4) -0.024(3) 0.017(3) -0.010(3)
C29 0.040(3) 0.061(4) 0.047(3) -0.015(3) 0.018(3) -0.006(3)
C30 0.037(3) 0.049(3) 0.037(3) -0.007(2) 0.011(2) -0.005(3)
C31 0.047(3) 0.048(3) 0.041(3) 0.001(3) 0.018(3) 0.000(3)
C32 0.072(4) 0.067(4) 0.043(3) -0.011(3) 0.026(3) -0.011(4)
C33 0.073(4) 0.059(4) 0.050(4) -0.006(3) 0.024(3) -0.008(3)
C34 0.133(8) 0.081(6) 0.068(5) -0.002(5) 0.039(6) -0.002(6)
C35 0.188(9) 0.132(8) 0.117(7) 0.008(6) 0.087(6) 0.003(7)
C36 0.078(6) 0.121(8) 0.073(5) 0.027(5) 0.023(5) -0.004(5)
N1 0.034(2) 0.039(2) 0.030(2) 0.0000(18) 0.0089(18) 0.0012(19)
N2 0.031(2) 0.045(3) 0.030(2) 0.0029(19) 0.0069(18) 0.0003(19)
N3 0.038(2) 0.047(3) 0.034(2) -0.005(2) 0.009(2) -0.006(2)
N4 0.041(3) 0.039(3) 0.032(2) -0.0037(19) 0.0083(19) -0.003(2)
N5 0.038(2) 0.051(3) 0.035(2) -0.002(2) 0.011(2) -0.005(2)
N6 0.036(2) 0.038(2) 0.033(2) 0.0014(18) 0.0117(19) 0.0021(19)
N7 0.039(2) 0.039(3) 0.035(2) -0.0058(19) 0.011(2) 0.000(2)
N8 0.035(2) 0.047(3) 0.035(2) -0.0034(19) 0.0136(19) 0.002(2)
N9 0.030(2) 0.046(3) 0.036(2) 0.001(2) 0.0079(19) 0.000(2)
N10 0.054(3) 0.047(3) 0.039(2) -0.005(2) 0.016(2) 0.001(2)
N11 0.185(9) 0.066(5) 0.096(6) -0.027(4) 0.074(6) -0.011(5)
O1 0.046(2) 0.045(2) 0.033(2) -0.0017(16) 0.0080(17) -0.0004(18)
O2 0.053(2) 0.047(2) 0.049(2) 0.0075(18) 0.022(2) 0.004(2)
O3 0.119(5) 0.069(3) 0.068(3) 0.001(3) 0.043(3) 0.000(3)
Zn1 0.0331(4) 0.0414(4) 0.0338(4) -0.0048(3) 0.0085(3) -0.0007(3)
Zn2 0.0323(5) 0.0423(6) 0.0301(5) 0.000 0.0080(4) 0.000

loop_
_atom_type_symbol
_atom_type_description
_atom_type_scat_dispersion_real
_atom_type_scat_dispersion_imag
_atom_type_scat_source
C C 0.0181 0.0091 'International Tables Vol C Tables 4.2.6.8 and 6.1.1.4'
H H 0.0000 0.0000 'International Tables Vol C Tables 4.2.6.8 and 6.1.1.4'
N N 0.0311 0.0180 'International Tables Vol C Tables 4.2.6.8 and 6.1.1.4'
O O 0.0492 0.0322 'International Tables Vol C Tables 4.2.6.8 and 6.1.1.4'
Zn Zn -1.5491 0.6778 'International Tables Vol C Tables 4.2.6.8 and 6.1.1.4'

loop_
_geom_angle_atom_site_label_1
_geom_angle_atom_site_label_2
_geom_angle_atom_site_label_3
_geom_angle
_geom_angle_site_symmetry_1
_geom_angle_site_symmetry_3
_geom_angle_publ_flag
N1 C1 C2 130.1(5) . . ?
N1 C1 C6 108.7(5) . . ?
C2 C1 C6 121.2(5) . . ?
C3 C2 C1 116.8(5) . . ?
C3 C2 H2 121.6 . . ?
C1 C2 H2 121.6 . . ?
C2 C3 C4 122.2(6) . . ?
C2 C3 H3 118.9 . . ?
C4 C3 H3 118.9 . . ?
C5 C4 C3 120.9(6) . . ?
C5 C4 H4 119.5 . . ?
C3 C4 H4 119.5 . . ?
C4 C5 C6 117.9(6) . . ?
C4 C5 H5 121.1 . . ?
C6 C5 H5 121.1 . . ?
C7 C6 C5 134.5(5) . . ?
C7 C6 C1 104.6(5) . . ?
C5 C6 C1 120.9(5) . . ?
N2 C7 N3 128.2(5) . . ?
N2 C7 C6 110.3(5) . . ?
N3 C7 C6 121.3(5) . . ?
N3 C8 N4 128.1(5) . . ?
N3 C8 C9 122.6(5) . . ?
N4 C8 C9 109.3(5) . . ?
C14 C9 C10 121.2(6) . . ?
C14 C9 C8 106.5(5) . . ?
C10 C9 C8 132.3(6) . . ?
C11 C10 C9 115.7(7) . . ?
C11 C10 H10 122.1 . . ?
C9 C10 H10 122.1 . . ?
C12 C11 C10 122.5(7) . . ?
C12 C11 H11 118.8 . . ?
C10 C11 H11 118.8 . . ?
C13 C12 C11 121.2(7) . . ?
C13 C12 H12 119.4 . . ?
C11 C12 H12 119.4 . . ?
C12 C13 C14 117.6(7) . . ?
C12 C13 H13 121.2 . . ?
C14 C13 H13 121.2 . . ?
C13 C14 C9 121.8(6) . . ?
C13 C14 C15 131.8(6) . . ?
C9 C14 C15 106.4(5) . . ?
N5 C15 N4 129.2(5) . . ?
N5 C15 C14 120.7(5) . . ?
N4 C15 C14 110.1(5) . . ?
N5 C16 N6 129.4(5) . . ?
N5 C16 C17 119.5(5) . . ?
N6 C16 C17 111.1(5) . . ?
C18 C17 C22 121.9(5) . . ?
C18 C17 C16 132.2(5) . . ?
C22 C17 C16 105.9(5) . . ?
C17 C18 C19 116.1(5) . . ?
C17 C18 H18 122.0 . . ?
C19 C18 H18 122.0 . . ?
C20 C19 C18 122.2(6) . . ?
C20 C19 H19 118.9 . . ?
C18 C19 H19 118.9 . . ?
C21 C20 C19 120.6(6) . . ?
C21 C20 H20 119.7 . . ?
C19 C20 H20 119.7 . . ?
C22 C21 C20 118.4(6) . . ?
C22 C21 H21 120.8 . . ?
C20 C21 H21 120.8 . . ?
C21 C22 C17 120.7(5) . . ?
C21 C22 C23 133.0(5) . . ?
C17 C22 C23 106.2(5) . . ?
N7 C23 N6 127.3(5) . . ?
N7 C23 C22 122.8(5) . . ?
N6 C23 C22 109.9(5) . . ?
N8 C24 N7 128.5(5) . . ?
N8 C24 C25 110.8(5) . . ?
N7 C24 C25 120.7(5) . . ?
C26 C25 C24 136.2(6) . . ?
C26 C25 C30 119.9(5) . . ?
C24 C25 C30 103.9(5) . . ?
C27 C26 C25 118.0(6) . . ?
C27 C26 H26 121.0 . . ?
C25 C26 H26 121.0 . . ?
C26 C27 C28 121.4(6) . . ?
C26 C27 H27 119.3 . . ?
C28 C27 H27 119.3 . . ?
C29 C28 C27 121.8(6) . . ?
C29 C28 H28 119.1 . . ?
C27 C28 H28 119.1 . . ?
C28 C29 C30 116.9(6) . . ?
C28 C29 H29 121.6 . . ?
C30 C29 H29 121.6 . . ?
N9 C30 C25 109.7(5) . . ?
N9 C30 C29 128.3(6) . . ?
C25 C30 C29 122.0(5) . . ?
O1 C31 N10 125.7(6) . . ?
O1 C31 H31 117.1 . . ?
N10 C31 H31 117.1 . . ?
N10 C32 H32A 109.5 . . ?
N10 C32 H32B 109.5 . . ?
H32A C32 H32B 109.5 . . ?
N10 C32 H32C 109.5 . . ?
H32A C32 H32C 109.5 . . ?
H32B C32 H32C 109.5 . . ?
N10 C33 H33A 109.5 . . ?
N10 C33 H33B 109.5 . . ?
H33A C33 H33B 109.5 . . ?
N10 C33 H33C 109.5 . . ?
H33A C33 H33C 109.5 . . ?
H33B C33 H33C 109.5 . . ?
O3 C34 N11 125.1(10) . . ?
O3 C34 H34 117.4 . . ?
N11 C34 H34 117.4 . . ?
N11 C35 H35A 109.5 . . ?
N11 C35 H35B 109.5 . . ?
H35A C35 H35B 109.5 . . ?
N11 C35 H35C 109.5 . . ?
H35A C35 H35C 109.5 . . ?
H35B C35 H35C 109.5 . . ?
N11 C36 H36A 109.5 . . ?
N11 C36 H36B 109.5 . . ?
H36A C36 H36B 109.5 . . ?
N11 C36 H36C 109.5 . . ?
H36A C36 H36C 109.5 . . ?
H36B C36 H36C 109.5 . . ?
C1 N1 N2 108.7(4) . . ?
C1 N1 Zn2 123.5(4) . . ?
N2 N1 Zn2 127.6(3) . . ?
C7 N2 N1 107.6(4) . . ?
C7 N2 Zn1 124.9(4) . . ?
N1 N2 Zn1 126.7(3) . . ?
C8 N3 C7 125.7(5) . . ?
C15 N4 C8 107.7(4) . . ?
C15 N4 Zn1 126.6(4) . . ?
C8 N4 Zn1 125.6(4) . . ?
C16 N5 C15 123.4(5) . . ?
C16 N6 C23 106.9(5) . . ?
C16 N6 Zn1 126.2(4) . . ?
C23 N6 Zn1 126.8(4) . . ?
C23 N7 C24 125.3(5) . . ?
C24 N8 N9 108.2(4) . . ?
C24 N8 Zn1 126.3(4) . . ?
N9 N8 Zn1 125.5(3) . . ?
C30 N9 N8 107.4(5) . . ?
C30 N9 Zn2 122.9(4) . . ?
N8 N9 Zn2 129.7(3) . . ?
C31 N10 C32 122.4(5) . . ?
C31 N10 C33 121.3(5) . . ?
C32 N10 C33 116.3(5) . . ?
C34 N11 C36 129.6(9) . . ?
C34 N11 C35 119.7(10) . . ?
C36 N11 C35 110.7(9) . . ?
C31 O1 Zn1 125.9(4) . . ?
Zn1 O2 H2A 125.6 . . ?
Zn1 O2 H2B 125.2 . . ?
H2A O2 H2B 104.5 . . ?
N4 Zn1 N6 85.06(18) . . ?
N4 Zn1 N8 170.72(19) . . ?
N6 Zn1 N8 85.70(17) . . ?
N4 Zn1 N2 87.08(18) . . ?
N6 Zn1 N2 171.98(17) . . ?
N8 Zn1 N2 102.14(17) . . ?
N4 Zn1 O1 88.33(16) . . ?
N6 Zn1 O1 90.18(16) . . ?
N8 Zn1 O1 90.88(16) . . ?
N2 Zn1 O1 88.02(16) . . ?
N4 Zn1 O2 88.48(16) . . ?
N6 Zn1 O2 91.47(17) . . ?
N8 Zn1 O2 92.57(17) . . ?
N2 Zn1 O2 89.89(17) . . ?
O1 Zn1 O2 176.27(15) . . ?
N9 Zn2 N9 107.0(3) 2_656 . ?
N9 Zn2 N1 114.39(18) 2_656 . ?
N9 Zn2 N1 106.89(18) . . ?
N9 Zn2 N1 106.89(18) 2_656 2_656 ?
N9 Zn2 N1 114.39(18) . 2_656 ?
N1 Zn2 N1 107.5(2) . 2_656 ?

loop_
_geom_bond_atom_site_label_1
_geom_bond_atom_site_label_2
_geom_bond_distance
_geom_bond_site_symmetry_2
_geom_bond_publ_flag
C1 N1 1.362(7) . ?
C1 C2 1.402(8) . ?
C1 C6 1.405(8) . ?
C2 C3 1.379(9) . ?
C2 H2 0.9500 . ?
C3 C4 1.414(9) . ?
C3 H3 0.9500 . ?
C4 C5 1.369(9) . ?
C4 H4 0.9500 . ?
C5 C6 1.403(8) . ?
C5 H5 0.9500 . ?
C6 C7 1.402(8) . ?
C7 N2 1.346(7) . ?
C7 N3 1.383(7) . ?
C8 N3 1.292(8) . ?
C8 N4 1.391(7) . ?
C8 C9 1.464(8) . ?
C9 C14 1.388(9) . ?
C9 C10 1.397(9) . ?
C10 C11 1.396(10) . ?
C10 H10 0.9500 . ?
C11 C12 1.384(12) . ?
C11 H11 0.9500 . ?
C12 C13 1.363(10) . ?
C12 H12 0.9500 . ?
C13 C14 1.383(9) . ?
C13 H13 0.9500 . ?
C14 C15 1.471(8) . ?
C15 N5 1.327(8) . ?
C15 N4 1.356(8) . ?
C16 N5 1.317(7) . ?
C16 N6 1.357(7) . ?
C16 C17 1.470(8) . ?
C17 C18 1.388(8) . ?
C17 C22 1.400(8) . ?
C18 C19 1.403(9) . ?
C18 H18 0.9500 . ?
C19 C20 1.389(9) . ?
C19 H19 0.9500 . ?
C20 C21 1.383(9) . ?
C20 H20 0.9500 . ?
C21 C22 1.382(8) . ?
C21 H21 0.9500 . ?
C22 C23 1.466(8) . ?
C23 N7 1.290(7) . ?
C23 N6 1.397(7) . ?
C24 N8 1.342(7) . ?
C24 N7 1.380(7) . ?
C24 C25 1.403(8) . ?
C25 C26 1.398(8) . ?
C25 C30 1.410(8) . ?
C26 C27 1.380(9) . ?
C26 H26 0.9500 . ?
C27 C28 1.417(10) . ?
C27 H27 0.9500 . ?
C28 C29 1.364(9) . ?
C28 H28 0.9500 . ?
C29 C30 1.410(8) . ?
C29 H29 0.9500 . ?
C30 N9 1.372(7) . ?
C31 O1 1.228(7) . ?
C31 N10 1.314(8) . ?
C31 H31 0.9500 . ?
C32 N10 1.453(7) . ?
C32 H32A 0.9800 . ?
C32 H32B 0.9800 . ?
C32 H32C 0.9800 . ?
C33 N10 1.459(8) . ?
C33 H33A 0.9800 . ?
C33 H33B 0.9800 . ?
C33 H33C 0.9800 . ?
C34 O3 1.248(10) . ?
C34 N11 1.306(12) . ?
C34 H34 0.9500 . ?
C35 N11 1.459(14) . ?
C35 H35A 0.9800 . ?
C35 H35B 0.9800 . ?
C35 H35C 0.9800 . ?
C36 N11 1.434(12) . ?
C36 H36A 0.9800 . ?
C36 H36B 0.9800 . ?
C36 H36C 0.9800 . ?
N1 N2 1.377(6) . ?
N1 Zn2 1.977(4) . ?
N2 Zn1 2.124(5) . ?
N4 Zn1 2.100(4) . ?
N6 Zn1 2.112(5) . ?
N8 N9 1.387(6) . ?
N8 Zn1 2.115(4) . ?
N9 Zn2 1.976(5) . ?
O1 Zn1 2.216(4) . ?
O2 Zn1 2.250(4) . ?
O2 H2A 0.8693 . ?
O2 H2B 0.8696 . ?

loop_
_geom_torsion_atom_site_label_1
_geom_torsion_atom_site_label_2
_geom_torsion_atom_site_label_3
_geom_torsion_atom_site_label_4
_geom_torsion
_geom_torsion_site_symmetry_1
_geom_torsion_site_symmetry_2
_geom_torsion_site_symmetry_3
_geom_torsion_site_symmetry_4
_geom_torsion_publ_flag
N1 C1 C2 C3 -178.3(6) . . . . ?
C6 C1 C2 C3 1.5(8) . . . . ?
C1 C2 C3 C4 0.8(9) . . . . ?
C2 C3 C4 C5 -1.9(11) . . . . ?
C3 C4 C5 C6 0.6(10) . . . . ?
C4 C5 C6 C7 -179.0(7) . . . . ?
C4 C5 C6 C1 1.7(9) . . . . ?
N1 C1 C6 C7 -2.4(6) . . . . ?
C2 C1 C6 C7 177.8(5) . . . . ?
N1 C1 C6 C5 177.1(5) . . . . ?
C2 C1 C6 C5 -2.8(9) . . . . ?
C5 C6 C7 N2 -178.0(6) . . . . ?
C1 C6 C7 N2 1.4(6) . . . . ?
C5 C6 C7 N3 5.2(10) . . . . ?
C1 C6 C7 N3 -175.4(5) . . . . ?
N3 C8 C9 C14 177.5(5) . . . . ?
N4 C8 C9 C14 -1.3(6) . . . . ?
N3 C8 C9 C10 0.6(11) . . . . ?
N4 C8 C9 C10 -178.2(7) . . . . ?
C14 C9 C10 C11 1.3(11) . . . . ?
C8 C9 C10 C11 177.9(7) . . . . ?
C9 C10 C11 C12 -0.7(13) . . . . ?
C10 C11 C12 C13 -1.1(16) . . . . ?
C11 C12 C13 C14 2.0(14) . . . . ?
C12 C13 C14 C9 -1.4(12) . . . . ?
C12 C13 C14 C15 -179.6(8) . . . . ?
C10 C9 C14 C13 -0.3(10) . . . . ?
C8 C9 C14 C13 -177.7(6) . . . . ?
C10 C9 C14 C15 178.3(6) . . . . ?
C8 C9 C14 C15 0.9(6) . . . . ?
C13 C14 C15 N5 -1.5(11) . . . . ?
C9 C14 C15 N5 -179.9(5) . . . . ?
C13 C14 C15 N4 178.1(7) . . . . ?
C9 C14 C15 N4 -0.3(7) . . . . ?
N5 C16 C17 C18 0.6(9) . . . . ?
N6 C16 C17 C18 -179.1(6) . . . . ?
N5 C16 C17 C22 -179.9(5) . . . . ?
N6 C16 C17 C22 0.4(6) . . . . ?
C22 C17 C18 C19 -0.1(8) . . . . ?
C16 C17 C18 C19 179.4(5) . . . . ?
C17 C18 C19 C20 -0.4(9) . . . . ?
C18 C19 C20 C21 0.5(9) . . . . ?
C19 C20 C21 C22 -0.1(9) . . . . ?
C20 C21 C22 C17 -0.4(8) . . . . ?
C20 C21 C22 C23 -178.6(6) . . . . ?
C18 C17 C22 C21 0.5(8) . . . . ?
C16 C17 C22 C21 -179.0(5) . . . . ?
C18 C17 C22 C23 179.1(5) . . . . ?
C16 C17 C22 C23 -0.5(6) . . . . ?
C21 C22 C23 N7 -0.9(10) . . . . ?
C17 C22 C23 N7 -179.2(5) . . . . ?
C21 C22 C23 N6 178.7(6) . . . . ?
C17 C22 C23 N6 0.4(6) . . . . ?
N8 C24 C25 C26 -179.6(7) . . . . ?
N7 C24 C25 C26 -0.6(11) . . . . ?
N8 C24 C25 C30 -0.8(6) . . . . ?
N7 C24 C25 C30 178.3(5) . . . . ?
C24 C25 C26 C27 177.9(7) . . . . ?
C30 C25 C26 C27 -0.8(9) . . . . ?
C25 C26 C27 C28 1.4(11) . . . . ?
C26 C27 C28 C29 -1.0(12) . . . . ?
C27 C28 C29 C30 -0.1(11) . . . . ?
C26 C25 C30 N9 179.5(5) . . . . ?
C24 C25 C30 N9 0.4(6) . . . . ?
C26 C25 C30 C29 -0.3(9) . . . . ?
C24 C25 C30 C29 -179.4(6) . . . . ?
C28 C29 C30 N9 -179.0(6) . . . . ?
C28 C29 C30 C25 0.8(10) . . . . ?
C2 C1 N1 N2 -177.6(5) . . . . ?
C6 C1 N1 N2 2.6(6) . . . . ?
C2 C1 N1 Zn2 6.1(8) . . . . ?
C6 C1 N1 Zn2 -173.7(4) . . . . ?
N3 C7 N2 N1 176.7(5) . . . . ?
C6 C7 N2 N1 0.2(6) . . . . ?
N3 C7 N2 Zn1 6.6(8) . . . . ?
C6 C7 N2 Zn1 -170.0(4) . . . . ?
C1 N1 N2 C7 -1.7(6) . . . . ?
Zn2 N1 N2 C7 174.4(4) . . . . ?
C1 N1 N2 Zn1 168.2(3) . . . . ?
Zn2 N1 N2 Zn1 -15.7(6) . . . . ?
N4 C8 N3 C7 2.2(9) . . . . ?
C9 C8 N3 C7 -176.3(5) . . . . ?
N2 C7 N3 C8 -7.1(9) . . . . ?
C6 C7 N3 C8 169.0(6) . . . . ?
N5 C15 N4 C8 179.1(6) . . . . ?
C14 C15 N4 C8 -0.5(6) . . . . ?
N5 C15 N4 Zn1 -0.7(9) . . . . ?
C14 C15 N4 Zn1 179.7(4) . . . . ?
N3 C8 N4 C15 -177.6(6) . . . . ?
C9 C8 N4 C15 1.1(6) . . . . ?
N3 C8 N4 Zn1 2.2(8) . . . . ?
C9 C8 N4 Zn1 -179.1(4) . . . . ?
N6 C16 N5 C15 0.9(9) . . . . ?
C17 C16 N5 C15 -178.7(5) . . . . ?
N4 C15 N5 C16 1.0(9) . . . . ?
C14 C15 N5 C16 -179.5(5) . . . . ?
N5 C16 N6 C23 -179.8(5) . . . . ?
C17 C16 N6 C23 -0.2(6) . . . . ?
N5 C16 N6 Zn1 -2.7(8) . . . . ?
C17 C16 N6 Zn1 176.9(3) . . . . ?
N7 C23 N6 C16 179.5(5) . . . . ?
C22 C23 N6 C16 -0.1(6) . . . . ?
N7 C23 N6 Zn1 2.4(8) . . . . ?
C22 C23 N6 Zn1 -177.2(3) . . . . ?
N6 C23 N7 C24 -2.2(9) . . . . ?
C22 C23 N7 C24 177.4(5) . . . . ?
N8 C24 N7 C23 -0.2(9) . . . . ?
C25 C24 N7 C23 -179.1(5) . . . . ?
N7 C24 N8 N9 -178.1(5) . . . . ?
C25 C24 N8 N9 0.8(6) . . . . ?
N7 C24 N8 Zn1 2.1(8) . . . . ?
C25 C24 N8 Zn1 -178.9(4) . . . . ?
C25 C30 N9 N8 0.1(6) . . . . ?
C29 C30 N9 N8 179.9(6) . . . . ?
C25 C30 N9 Zn2 -178.5(4) . . . . ?
C29 C30 N9 Zn2 1.3(9) . . . . ?
C24 N8 N9 C30 -0.5(6) . . . . ?
Zn1 N8 N9 C30 179.2(4) . . . . ?
C24 N8 N9 Zn2 177.9(4) . . . . ?
Zn1 N8 N9 Zn2 -2.3(6) . . . . ?
O1 C31 N10 C32 178.1(6) . . . . ?
O1 C31 N10 C33 -2.4(10) . . . . ?
O3 C34 N11 C36 -11(2) . . . . ?
O3 C34 N11 C35 165.6(12) . . . . ?
N10 C31 O1 Zn1 171.6(5) . . . . ?
